data_4344757
loop_
_publ_author_name
'Zeng, Guang'
'Xing, Shanghua'
'Wang, Xiuru'
'Yang, Yulin'
'Ma, Dingxuan'
'Liang, Hongwei'
'Gao, Lu'
'Hua, Jia'
'Li, Guanghua'
'Shi, Zhan'
'Feng, Shouhua'

_publ_section_title
;
 3d-4f Metal-Organic Framework with Dual Luminescent Centers That
 Efficiently Discriminates the Isomer and Homologues of Small Organic
 Molecules.
;
_journal_issue 3
_journal_name_full 'Inorganic chemistry'
_journal_page_first 1089
_journal_page_last 1095
_journal_paper_doi 10.1021/acs.inorgchem.5b02193
_journal_volume 55
_journal_year 2016
_chemical_formula_moiety 'C46 H48 Cu4 Eu I4 N3 O13'
_chemical_formula_sum 'C46 H48 Cu4 Eu I4 N3 O13'
_chemical_formula_weight 1764.59
_chemical_melting_point ?
_chemical_name_systematic
; 
 ? 
;
_space_group_IT_number 2
_symmetry_cell_setting triclinic
_symmetry_space_group_name_Hall '-P 1'
_symmetry_space_group_name_H-M 'P -1'
_atom_sites_solution_hydrogens geom
_atom_sites_solution_primary direct
_atom_sites_solution_secondary difmap
_audit_creation_method SHELXL-97
_cell_angle_alpha 104.23(3)
_cell_angle_beta 100.42(3)
_cell_angle_gamma 96.86(3)
_cell_formula_units_Z 2
_cell_length_a 9.6689(19)
_cell_length_b 16.716(3)
_cell_length_c 21.277(4)
_cell_measurement_temperature 293(2)
_cell_volume 3229.6(13)
_computing_cell_refinement Process-auto
_computing_data_collection Process-auto
_computing_data_reduction Process-auto
_computing_structure_refinement 'SHELXL-97 (Sheldrick, 1997)'
_computing_structure_solution 'SHELXS-97 (Sheldrick, 1990)'
_diffrn_ambient_temperature 293(2)
_diffrn_detector_area_resol_mean 10.0
_diffrn_measured_fraction_theta_full 0.962
_diffrn_measured_fraction_theta_max 0.962
_diffrn_measurement_device_type 'Rigaku RAXIS-RAPID'
_diffrn_measurement_method omega-scan
_diffrn_radiation_monochromator graphite
_diffrn_radiation_source 'fine-focus sealed tube'
_diffrn_radiation_type MoK\a
_diffrn_radiation_wavelength 0.71073
_diffrn_reflns_av_R_equivalents 0.0846
_diffrn_reflns_av_sigmaI/netI 0.1204
_diffrn_reflns_limit_h_max 12
_diffrn_reflns_limit_h_min -12
_diffrn_reflns_limit_k_max 21
_diffrn_reflns_limit_k_min -21
_diffrn_reflns_limit_l_max 27
_diffrn_reflns_limit_l_min -24
_diffrn_reflns_number 30221
_diffrn_reflns_theta_full 27.42
_diffrn_reflns_theta_max 27.42
_diffrn_reflns_theta_min 2.99
_diffrn_standards_decay_% 0
_diffrn_standards_interval_count 0
_diffrn_standards_interval_time 0
_diffrn_standards_number 0
_exptl_absorpt_coefficient_mu 4.216
_exptl_absorpt_correction_T_max 0.4587
_exptl_absorpt_correction_T_min 0.3701
_exptl_absorpt_correction_type empirical
_exptl_absorpt_process_details Process-auto
_exptl_crystal_colour colourless
_exptl_crystal_density_diffrn 1.815
_exptl_crystal_density_meas ?
_exptl_crystal_density_method 'not measured'
_exptl_crystal_description block
_exptl_crystal_F_000 1680
_exptl_crystal_size_max 0.25
_exptl_crystal_size_mid 0.22
_exptl_crystal_size_min 0.18
_refine_diff_density_max 1.161
_refine_diff_density_min -1.347
_refine_diff_density_rms 0.201
_refine_ls_extinction_method none
_refine_ls_goodness_of_fit_ref 1.035
_refine_ls_hydrogen_treatment mixed
_refine_ls_matrix_type full
_refine_ls_number_parameters 613
_refine_ls_number_reflns 14176
_refine_ls_number_restraints 244
_refine_ls_restrained_S_all 1.034
_refine_ls_R_factor_all 0.1404
_refine_ls_R_factor_gt 0.0758
_refine_ls_shift/su_max 0.000
_refine_ls_shift/su_mean 0.000
_refine_ls_structure_factor_coef Fsqd
_refine_ls_weighting_details 'calc w=1/[\s^2^(Fo^2^)+(0.0872P)^2^+9.8849P] where P=(Fo^2^+2Fc^2^)/3'
_refine_ls_weighting_scheme calc
_refine_ls_wR_factor_gt 0.1708
_refine_ls_wR_factor_ref 0.2040
_reflns_number_gt 8090
_reflns_number_total 14176
_reflns_threshold_expression >2sigma(I)
_cod_data_source_file ic5b02193_si_004.cif
_cod_data_source_block sad
_cod_depositor_comments
;
The following automatic conversions were performed:

'_chemical_melting_point' value 'not measured' was changed to '?' -
the value is undefined or not given.

'_exptl_crystal_density_meas' value 'none' was changed to '?' - the
value is perceived as not measured.

Automatic conversion script
Id: cif_fix_values 4268 2015-11-12 08:31:59Z antanas 
;
_cod_original_cell_volume 3229.5(11)
_cod_original_sg_symbol_H-M p-1
_cod_database_code 4344757

loop_
_symmetry_equiv_pos_as_xyz
'x, y, z'
'-x, -y, -z'

loop_
_atom_site_label
_atom_site_type_symbol
_atom_site_fract_x
_atom_site_fract_y
_atom_site_fract_z
_atom_site_U_iso_or_equiv
_atom_site_adp_type
_atom_site_occupancy
_atom_site_symmetry_multiplicity
_atom_site_calc_flag
_atom_site_refinement_flags
Eu1 Eu 0.27613(5) 0.51536(4) -0.00184(3) 0.03213(16) Uani 1 1 d D
I1 I 0.76300(8) 0.99030(5) 0.50023(4) 0.0498(2) Uani 1 1 d .
I2 I 0.98948(9) 0.77964(5) 0.47165(4) 0.0503(2) Uani 1 1 d .
I3 I 1.08940(9) 0.97873(6) 0.67434(4) 0.0579(3) Uani 1 1 d .
I4 I 0.69772(9) 0.79038(6) 0.61407(4) 0.0567(3) Uani 1 1 d .
Cu1 Cu 1.01404(17) 0.94278(11) 0.54053(8) 0.0553(4) Uani 1 1 d .
Cu2 Cu 0.75541(16) 0.82741(11) 0.50277(8) 0.0558(4) Uani 1 1 d .
Cu3 Cu 0.82078(17) 0.94673(12) 0.62266(9) 0.0674(5) Uani 1 1 d .
Cu4 Cu 0.96271(17) 0.81831(11) 0.59992(8) 0.0567(4) Uani 1 1 d .
O1 O 0.1704(8) 0.5444(5) 0.0918(4) 0.044(2) Uani 1 1 d .
O2 O -0.0600(7) 0.4853(5) 0.0720(3) 0.0410(19) Uani 1 1 d .
O3 O 0.5452(8) 1.3754(5) 0.9283(4) 0.049(2) Uani 1 1 d .
O4 O 0.3264(8) 1.4080(5) 0.9128(4) 0.044(2) Uani 1 1 d .
O5 O 1.3592(8) 0.5830(5) 0.9217(4) 0.046(2) Uani 1 1 d .
O6 O 1.5767(8) 0.5501(5) 0.9388(4) 0.048(2) Uani 1 1 d .
O7 O 0.1173(8) 0.3834(5) -0.0088(5) 0.057(2) Uani 1 1 d D
O8 O 0.2033(10) 0.6638(6) 0.0132(5) 0.068(3) Uani 1 1 d D
N1 N 0.5778(10) 0.7617(7) 0.4347(5) 0.046(2) Uani 1 1 d .
N2 N 0.7079(11) 1.0282(7) 0.6681(5) 0.056(3) Uani 1 1 d .
N3 N 1.0981(11) 0.7547(7) 0.6422(6) 0.058(3) Uani 1 1 d .
C1 C 0.4526(12) 0.7837(8) 0.4371(6) 0.053(3) Uani 1 1 d .
H1 H 0.4486 0.8311 0.4700 0.063 Uiso 1 1 calc R
C2 C 0.3276(13) 0.7416(8) 0.3942(6) 0.054(3) Uani 1 1 d .
H2 H 0.2427 0.7610 0.3985 0.065 Uiso 1 1 calc R
C3 C 0.3263(11) 0.6715(7) 0.3453(5) 0.039(3) Uani 1 1 d .
C4 C 0.4575(11) 0.6481(7) 0.3398(5) 0.042(3) Uani 1 1 d .
H4 H 0.4637 0.6019 0.3063 0.050 Uiso 1 1 calc R
C5 C 0.5791(13) 0.6947(8) 0.3852(6) 0.047(3) Uani 1 1 d .
H5 H 0.6664 0.6784 0.3811 0.057 Uiso 1 1 calc R
C6 C 0.1936(11) 0.6221(7) 0.2971(5) 0.038(3) Uani 1 1 d .
C7 C 0.1875(12) 0.5966(7) 0.2281(5) 0.040(3) Uani 1 1 d .
H7 H 0.2675 0.6103 0.2118 0.048 Uiso 1 1 calc R
C8 C 0.0624(11) 0.5511(7) 0.1846(5) 0.034(2) Uani 1 1 d .
C9 C -0.0588(11) 0.5306(7) 0.2084(6) 0.038(3) Uani 1 1 d .
H9 H -0.1419 0.4994 0.1790 0.045 Uiso 1 1 calc R
C10 C -0.0548(12) 0.5566(8) 0.2750(6) 0.047(3) Uani 1 1 d .
H10 H -0.1356 0.5438 0.2910 0.056 Uiso 1 1 calc R
C11 C 0.0709(13) 0.6023(8) 0.3189(6) 0.052(3) Uani 1 1 d .
H11 H 0.0721 0.6199 0.3640 0.062 Uiso 1 1 calc R
C12 C 0.0579(12) 0.5255(7) 0.1106(5) 0.034(2) Uani 1 1 d .
C13 C 0.7644(14) 1.1035(8) 0.7109(6) 0.053(3) Uani 1 1 d .
H13 H 0.8632 1.1186 0.7236 0.063 Uiso 1 1 calc R
C14 C 0.6810(12) 1.1596(8) 0.7369(6) 0.052(3) Uani 1 1 d .
H14 H 0.7240 1.2105 0.7674 0.062 Uiso 1 1 calc R
C15 C 0.5314(12) 1.1396(8) 0.7171(5) 0.044(3) Uani 1 1 d .
C16 C 0.4763(14) 1.0599(9) 0.6713(7) 0.062(4) Uani 1 1 d .
H16 H 0.3781 1.0433 0.6558 0.075 Uiso 1 1 calc R
C17 C 0.5647(12) 1.0080(9) 0.6501(8) 0.072(5) Uani 1 1 d .
H17 H 0.5247 0.9553 0.6215 0.086 Uiso 1 1 calc R
C18 C 0.4348(12) 1.1976(8) 0.7423(5) 0.042(3) Uani 1 1 d .
C19 C 0.4756(12) 1.2564(8) 0.8025(6) 0.044(3) Uani 1 1 d .
H19 H 0.5684 1.2644 0.8272 0.053 Uiso 1 1 calc R
C20 C 0.3782(11) 1.3048(7) 0.8273(5) 0.037(3) Uani 1 1 d .
C21 C 0.2436(12) 1.2963(8) 0.7876(6) 0.045(3) Uani 1 1 d .
H21 H 0.1794 1.3292 0.8032 0.054 Uiso 1 1 calc R
C22 C 0.2039(13) 1.2406(8) 0.7263(6) 0.055(4) Uani 1 1 d .
H22 H 0.1138 1.2363 0.7000 0.066 Uiso 1 1 calc R
C23 C 0.2974(13) 1.1907(8) 0.7034(6) 0.049(3) Uani 1 1 d .
H23 H 0.2696 1.1520 0.6618 0.059 Uiso 1 1 calc R
C24 C 0.4196(11) 1.3675(8) 0.8949(6) 0.041(3) Uani 1 1 d .
C25 C 1.2388(16) 0.7713(11) 0.6435(8) 0.079(5) Uani 1 1 d .
H25 H 1.2684 0.8099 0.6216 0.095 Uiso 1 1 calc R
C26 C 1.3410(14) 0.7356(11) 0.6745(7) 0.070(5) Uani 1 1 d .
H26 H 1.4358 0.7479 0.6718 0.084 Uiso 1 1 calc R
C27 C 1.3011(12) 0.6801(8) 0.7106(6) 0.046(3) Uani 1 1 d .
C28 C 1.1582(13) 0.6619(9) 0.7084(7) 0.059(4) Uani 1 1 d .
H28 H 1.1243 0.6233 0.7293 0.071 Uiso 1 1 calc R
C29 C 1.0655(14) 0.7014(9) 0.6749(7) 0.062(4) Uani 1 1 d .
H29 H 0.9697 0.6889 0.6758 0.074 Uiso 1 1 calc R
C30 C 1.4121(12) 0.6434(8) 0.7455(6) 0.043(3) Uani 1 1 d .
C31 C 1.3949(12) 0.6260(7) 0.8065(5) 0.041(3) Uani 1 1 d .
H31 H 1.3147 0.6376 0.8231 0.049 Uiso 1 1 calc R
C32 C 1.4963(11) 0.5921(7) 0.8408(5) 0.034(2) Uani 1 1 d .
C33 C 1.6218(12) 0.5771(9) 0.8176(6) 0.058(4) Uani 1 1 d .
H33 H 1.6928 0.5571 0.8421 0.069 Uiso 1 1 calc R
C34 C 1.6373(15) 0.5921(11) 0.7593(7) 0.078(5) Uani 1 1 d .
H34 H 1.7183 0.5810 0.7433 0.093 Uiso 1 1 calc R
C35 C 1.5323(13) 0.6241(8) 0.7230(6) 0.052(3) Uani 1 1 d U
H35 H 1.5442 0.6326 0.6826 0.062 Uiso 1 1 calc R
C36 C 1.4779(11) 0.5744(7) 0.9067(5) 0.034(2) Uani 1 1 d U
H7A H 0.016(4) 0.374(2) -0.002(5) 0.041 Uiso 1 1 d D
H7B H 0.137(5) 0.3235(14) -0.016(5) 0.041 Uiso 1 1 d D
H8A H 0.224(10) 0.708(2) 0.0553(15) 0.041 Uiso 1 1 d D
H8B H 0.176(11) 0.689(3) -0.0229(15) 0.041 Uiso 1 1 d D
O9 O 1.1587(18) 0.4689(11) 0.4400(8) 0.159(3) Uani 1 1 d DU
C37 C 1.289(2) 0.5114(15) 0.4376(11) 0.159(3) Uani 1 1 d DU
H37A H 1.2785 0.5341 0.3995 0.191 Uiso 1 1 calc R
H37B H 1.3583 0.4743 0.4343 0.191 Uiso 1 1 calc R
C38 C 1.332(3) 0.5781(14) 0.4987(11) 0.159(3) Uani 1 1 d DU
H38A H 1.4190 0.6131 0.4979 0.191 Uiso 1 1 calc R
H38B H 1.2586 0.6127 0.5021 0.191 Uiso 1 1 calc R
O10 O 1.3562(19) 0.5462(11) 0.5556(8) 0.159(3) Uani 1 1 d DU
C39 C 1.230(2) 0.4973(15) 0.5559(11) 0.159(3) Uani 1 1 d DU
H39A H 1.1575 0.5323 0.5627 0.191 Uiso 1 1 calc R
H39B H 1.2449 0.4714 0.5920 0.191 Uiso 1 1 calc R
C40 C 1.182(3) 0.4348(14) 0.4949(11) 0.159(3) Uani 1 1 d DU
H40A H 1.0936 0.4012 0.4957 0.191 Uiso 1 1 calc R
H40B H 1.2522 0.3983 0.4896 0.191 Uiso 1 1 calc R
O11 O 0.292(3) 0.0796(15) -0.0760(13) 0.110(4) Uani 0.50 1 d PDU
C41 C 0.372(3) 0.1523(19) -0.0374(17) 0.110(4) Uani 0.50 1 d PDU
H41A H 0.4271 0.1779 -0.0633 0.132 Uiso 0.50 1 calc PR
H41B H 0.4375 0.1420 -0.0013 0.132 Uiso 0.50 1 calc PR
C42 C 0.282(3) 0.207(2) -0.0114(15) 0.110(4) Uani 0.50 1 d PDU
H42A H 0.2355 0.1833 0.0181 0.132 Uiso 0.50 1 calc PR
H42B H 0.3418 0.2599 0.0151 0.132 Uiso 0.50 1 calc PR
O12 O 0.178(3) 0.2241(15) -0.0582(13) 0.110(4) Uani 0.50 1 d PDU
C43 C 0.103(3) 0.1512(19) -0.1010(17) 0.110(4) Uani 0.50 1 d PDU
H43A H 0.0324 0.1282 -0.0801 0.132 Uiso 0.50 1 calc PR
H43B H 0.0517 0.1636 -0.1402 0.132 Uiso 0.50 1 calc PR
C44 C 0.182(3) 0.092(2) -0.1205(16) 0.110(4) Uani 0.50 1 d PDU
H44A H 0.2219 0.1055 -0.1562 0.132 Uiso 0.50 1 calc PR
H44B H 0.1177 0.0393 -0.1395 0.132 Uiso 0.50 1 calc PR
O13 O 1.144(3) 0.7247(17) 0.8890(14) 0.125(5) Uani 0.50 1 d PDU
C45 C 1.210(3) 0.804(2) 0.9139(19) 0.125(5) Uani 0.50 1 d PDU
H45A H 1.3095 0.8075 0.9115 0.149 Uiso 0.50 1 calc PR
H45B H 1.2050 0.8234 0.9602 0.149 Uiso 0.50 1 calc PR
C46 C 1.143(3) 0.854(2) 0.877(2) 0.125(5) Uani 0.50 1 d PDU
H46A H 1.1945 0.9114 0.8928 0.149 Uiso 0.50 1 calc PR
H46B H 1.1440 0.8331 0.8303 0.149 Uiso 0.50 1 calc PR
O14 O 1.001(3) 0.8520(17) 0.8851(14) 0.125(5) Uani 0.50 1 d PDU
C47 C 0.937(3) 0.770(2) 0.8510(19) 0.125(5) Uani 0.50 1 d PDU
H47A H 0.8364 0.7632 0.8514 0.149 Uiso 0.50 1 calc PR
H47B H 0.9463 0.7595 0.8051 0.149 Uiso 0.50 1 calc PR
C48 C 0.999(3) 0.715(2) 0.879(2) 0.125(5) Uani 0.50 1 d PDU
H48A H 0.9736 0.7193 0.9219 0.149 Uiso 0.50 1 calc PR
H48B H 0.9595 0.6586 0.8513 0.149 Uiso 0.50 1 calc PR
O15 O 1.723(4) 1.014(3) 0.847(2) 0.187(7) Uani 0.50 1 d PDU
C49 C 1.596(5) 1.034(2) 0.856(3) 0.187(7) Uani 0.50 1 d PDU
H49A H 1.5423 1.0394 0.8147 0.224 Uiso 0.50 1 calc PR
H49B H 1.6117 1.0874 0.8891 0.224 Uiso 0.50 1 calc PR
C50 C 1.516(5) 0.973(3) 0.877(2) 0.187(7) Uani 0.50 1 d PDU
H50A H 1.5699 0.9669 0.9184 0.224 Uiso 0.50 1 calc PR
H50B H 1.4281 0.9913 0.8855 0.224 Uiso 0.50 1 calc PR
O16 O 1.483(4) 0.894(2) 0.830(2) 0.187(7) Uani 0.50 1 d PDU
C51 C 1.615(5) 0.874(2) 0.829(3) 0.187(7) Uani 0.50 1 d PDU
H51A H 1.6052 0.8199 0.7975 0.224 Uiso 0.50 1 calc PR
H51B H 1.6578 0.8700 0.8725 0.224 Uiso 0.50 1 calc PR
C52 C 1.703(5) 0.932(3) 0.812(2) 0.187(7) Uani 0.50 1 d PDU
H52A H 1.6671 0.9279 0.7654 0.224 Uiso 0.50 1 calc PR
H52B H 1.7962 0.9145 0.8152 0.224 Uiso 0.50 1 calc PR

loop_
_atom_site_aniso_label
_atom_site_aniso_U_11
_atom_site_aniso_U_22
_atom_site_aniso_U_33
_atom_site_aniso_U_23
_atom_site_aniso_U_13
_atom_site_aniso_U_12
Eu1 0.0250(3) 0.0463(4) 0.0258(3) 0.0081(2) 0.0065(2) 0.0114(2)
I1 0.0415(4) 0.0537(5) 0.0598(5) 0.0236(4) 0.0119(4) 0.0118(4)
I2 0.0526(5) 0.0508(5) 0.0476(5) 0.0054(4) 0.0207(4) 0.0119(4)
I3 0.0465(5) 0.0692(6) 0.0473(5) 0.0049(4) 0.0040(4) 0.0016(4)
I4 0.0532(5) 0.0650(6) 0.0591(5) 0.0221(5) 0.0256(4) 0.0069(4)
Cu1 0.0524(9) 0.0591(11) 0.0574(10) 0.0189(8) 0.0163(8) 0.0080(8)
Cu2 0.0448(9) 0.0649(11) 0.0462(9) 0.0020(8) 0.0028(7) 0.0031(8)
Cu3 0.0519(10) 0.0665(12) 0.0718(12) -0.0106(10) 0.0184(9) 0.0188(8)
Cu4 0.0517(9) 0.0714(12) 0.0593(10) 0.0338(9) 0.0119(8) 0.0243(8)
O1 0.039(4) 0.059(6) 0.033(4) 0.007(4) 0.013(4) 0.007(4)
O2 0.027(4) 0.061(5) 0.033(4) 0.008(4) 0.005(3) 0.013(4)
O3 0.045(5) 0.046(5) 0.045(5) -0.006(4) 0.003(4) 0.013(4)
O4 0.037(4) 0.057(5) 0.033(4) -0.004(4) 0.011(3) 0.017(4)
O5 0.049(5) 0.064(6) 0.040(4) 0.030(4) 0.015(4) 0.017(4)
O6 0.047(5) 0.053(5) 0.046(5) 0.019(4) 0.001(4) 0.021(4)
O7 0.033(4) 0.053(6) 0.090(7) 0.018(5) 0.028(5) 0.009(4)
O8 0.070(6) 0.051(6) 0.083(7) 0.012(5) 0.012(6) 0.024(5)
N1 0.034(5) 0.061(7) 0.038(5) 0.009(5) 0.005(4) 0.002(5)
N2 0.060(7) 0.055(7) 0.044(6) -0.006(5) 0.023(5) 0.008(5)
N3 0.054(7) 0.070(8) 0.066(7) 0.042(7) 0.016(6) 0.024(6)
C1 0.038(7) 0.055(9) 0.047(7) -0.005(6) 0.000(6) -0.008(6)
C2 0.047(7) 0.063(9) 0.040(7) -0.008(6) 0.010(6) 0.008(6)
C3 0.033(6) 0.047(7) 0.027(5) 0.001(5) 0.001(5) -0.001(5)
C4 0.034(6) 0.045(7) 0.035(6) 0.002(5) -0.004(5) 0.000(5)
C5 0.048(7) 0.048(8) 0.036(6) -0.003(6) -0.001(5) 0.017(6)
C6 0.029(6) 0.047(7) 0.032(6) 0.002(5) 0.004(5) 0.007(5)
C7 0.041(6) 0.051(8) 0.030(6) 0.010(5) 0.013(5) 0.007(5)
C8 0.034(6) 0.036(6) 0.028(5) 0.003(5) 0.000(5) 0.009(5)
C9 0.023(5) 0.044(7) 0.046(7) 0.011(5) 0.010(5) 0.004(5)
C10 0.040(7) 0.048(8) 0.051(8) 0.012(6) 0.012(6) 0.004(5)
C11 0.046(7) 0.070(9) 0.031(6) -0.001(6) 0.007(5) 0.009(6)
C12 0.044(7) 0.037(7) 0.025(5) 0.010(5) 0.006(5) 0.017(5)
C13 0.049(7) 0.052(9) 0.053(8) -0.002(7) 0.016(6) 0.016(6)
C14 0.041(7) 0.048(8) 0.053(8) -0.008(6) 0.005(6) 0.011(6)
C15 0.050(7) 0.047(8) 0.029(6) -0.005(5) 0.020(5) -0.003(6)
C16 0.049(8) 0.057(9) 0.074(10) 0.002(8) 0.018(7) 0.009(7)
C17 0.028(7) 0.063(10) 0.094(11) -0.034(8) 0.022(7) -0.002(6)
C18 0.045(7) 0.054(8) 0.027(6) 0.004(5) 0.015(5) 0.017(6)
C19 0.043(7) 0.051(8) 0.035(6) 0.008(6) 0.007(5) 0.009(6)
C20 0.041(6) 0.044(7) 0.027(5) 0.006(5) 0.007(5) 0.014(5)
C21 0.040(7) 0.053(8) 0.041(7) 0.006(6) 0.010(5) 0.018(6)
C22 0.038(7) 0.060(9) 0.054(8) -0.002(7) -0.008(6) 0.022(6)
C23 0.052(7) 0.051(8) 0.043(7) 0.004(6) 0.015(6) 0.017(6)
C24 0.027(6) 0.050(8) 0.043(7) 0.009(6) 0.001(5) 0.015(5)
C25 0.070(10) 0.116(14) 0.097(12) 0.083(11) 0.044(9) 0.040(9)
C26 0.046(8) 0.115(13) 0.082(10) 0.070(10) 0.026(7) 0.031(8)
C27 0.036(6) 0.073(9) 0.035(6) 0.018(6) 0.008(5) 0.019(6)
C28 0.037(7) 0.077(10) 0.074(9) 0.047(8) 0.002(6) 0.007(6)
C29 0.041(7) 0.079(11) 0.073(10) 0.037(9) 0.007(7) 0.012(7)
C30 0.039(6) 0.050(8) 0.054(7) 0.028(6) 0.019(5) 0.015(5)
C31 0.048(7) 0.057(8) 0.033(6) 0.028(6) 0.020(5) 0.022(6)
C32 0.041(6) 0.035(6) 0.037(6) 0.015(5) 0.021(5) 0.015(5)
C33 0.037(7) 0.093(11) 0.047(8) 0.026(7) 0.000(6) 0.027(7)
C34 0.061(9) 0.133(15) 0.072(10) 0.061(10) 0.024(8) 0.057(10)
C35 0.052(3) 0.052(3) 0.052(3) 0.0147(13) 0.0115(12) 0.0094(11)
C36 0.034(3) 0.035(3) 0.034(3) 0.0096(12) 0.0077(11) 0.0058(11)
O9 0.159(3) 0.159(3) 0.159(3) 0.0437(10) 0.0347(9) 0.0272(7)
C37 0.159(3) 0.159(3) 0.159(3) 0.0437(10) 0.0347(9) 0.0272(7)
C38 0.159(3) 0.159(3) 0.159(3) 0.0437(10) 0.0347(9) 0.0272(7)
O10 0.159(3) 0.159(3) 0.159(3) 0.0437(10) 0.0347(9) 0.0272(7)
C39 0.159(3) 0.159(3) 0.159(3) 0.0437(10) 0.0347(9) 0.0272(7)
C40 0.159(3) 0.159(3) 0.159(3) 0.0437(10) 0.0347(9) 0.0272(7)
O11 0.110(4) 0.110(4) 0.110(4) 0.0301(13) 0.0240(10) 0.0190(9)
C41 0.110(4) 0.110(4) 0.110(4) 0.0301(13) 0.0240(10) 0.0190(9)
C42 0.110(4) 0.110(4) 0.110(4) 0.0301(13) 0.0240(10) 0.0190(9)
O12 0.110(4) 0.110(4) 0.110(4) 0.0301(13) 0.0240(10) 0.0190(9)
C43 0.110(4) 0.110(4) 0.110(4) 0.0301(13) 0.0240(10) 0.0190(9)
C44 0.110(4) 0.110(4) 0.110(4) 0.0301(13) 0.0240(10) 0.0190(9)
O13 0.125(5) 0.124(5) 0.125(5) 0.0342(14) 0.0271(11) 0.0215(9)
C45 0.125(5) 0.124(5) 0.125(5) 0.0342(14) 0.0271(11) 0.0215(9)
C46 0.125(5) 0.124(5) 0.125(5) 0.0342(14) 0.0271(11) 0.0215(9)
O14 0.125(5) 0.124(5) 0.125(5) 0.0342(14) 0.0271(11) 0.0215(9)
C47 0.125(5) 0.124(5) 0.125(5) 0.0342(14) 0.0271(11) 0.0215(9)
C48 0.125(5) 0.124(5) 0.125(5) 0.0342(14) 0.0271(11) 0.0215(9)
O15 0.187(7) 0.187(7) 0.187(7) 0.051(2) 0.0409(16) 0.0321(13)
C49 0.187(7) 0.187(7) 0.187(7) 0.051(2) 0.0409(16) 0.0321(13)
C50 0.187(7) 0.187(7) 0.187(7) 0.051(2) 0.0409(16) 0.0321(13)
O16 0.187(7) 0.187(7) 0.187(7) 0.051(2) 0.0409(16) 0.0321(13)
C51 0.187(7) 0.187(7) 0.187(7) 0.051(2) 0.0409(16) 0.0321(13)
C52 0.187(7) 0.187(7) 0.187(7) 0.051(2) 0.0409(16) 0.0321(13)

loop_
_atom_type_symbol
_atom_type_description
_atom_type_scat_dispersion_real
_atom_type_scat_dispersion_imag
_atom_type_scat_source
C C 0.0033 0.0016 'International Tables Vol C Tables 4.2.6.8 and 6.1.1.4'
H H 0.0000 0.0000 'International Tables Vol C Tables 4.2.6.8 and 6.1.1.4'
N N 0.0061 0.0033 'International Tables Vol C Tables 4.2.6.8 and 6.1.1.4'
O O 0.0106 0.0060 'International Tables Vol C Tables 4.2.6.8 and 6.1.1.4'
Cu Cu 0.3201 1.2651 'International Tables Vol C Tables 4.2.6.8 and 6.1.1.4'
I I -0.4742 1.8119 'International Tables Vol C Tables 4.2.6.8 and 6.1.1.4'
Eu Eu -0.1578 3.6682 'International Tables Vol C Tables 4.2.6.8 and 6.1.1.4'

loop_
_geom_angle_atom_site_label_1
_geom_angle_atom_site_label_2
_geom_angle_atom_site_label_3
_geom_angle
_geom_angle_site_symmetry_1
_geom_angle_site_symmetry_3
O6 Eu1 O2 150.7(3) 2_766 2_565
O6 Eu1 O3 74.6(3) 2_766 2_676
O2 Eu1 O3 133.0(3) 2_565 2_676
O6 Eu1 O1 83.9(3) 2_766 .
O2 Eu1 O1 90.7(3) 2_565 .
O3 Eu1 O1 80.3(3) 2_676 .
O6 Eu1 O4 79.2(3) 2_766 1_544
O2 Eu1 O4 89.5(2) 2_565 1_544
O3 Eu1 O4 123.0(3) 2_676 1_544
O1 Eu1 O4 145.3(3) . 1_544
O6 Eu1 O5 122.0(3) 2_766 1_454
O2 Eu1 O5 79.4(3) 2_565 1_454
O3 Eu1 O5 79.1(3) 2_676 1_454
O1 Eu1 O5 140.3(3) . 1_454
O4 Eu1 O5 73.6(3) 1_544 1_454
O6 Eu1 O7 77.0(3) 2_766 .
O2 Eu1 O7 73.8(3) 2_565 .
O3 Eu1 O7 143.1(3) 2_676 .
O1 Eu1 O7 73.8(3) . .
O4 Eu1 O7 73.0(3) 1_544 .
O5 Eu1 O7 136.8(3) 1_454 .
O6 Eu1 O8 136.7(3) 2_766 .
O2 Eu1 O8 66.7(3) 2_565 .
O3 Eu1 O8 66.7(3) 2_676 .
O1 Eu1 O8 71.5(3) . .
O4 Eu1 O8 138.6(3) 1_544 .
O5 Eu1 O8 69.2(3) 1_454 .
O7 Eu1 O8 126.0(3) . .
O6 Eu1 C36 102.7(3) 2_766 1_454
O2 Eu1 C36 96.0(3) 2_565 1_454
O3 Eu1 C36 74.5(3) 2_676 1_454
O1 Eu1 C36 151.0(3) . 1_454
O4 Eu1 C36 63.2(3) 1_544 1_454
O5 Eu1 C36 19.6(3) 1_454 1_454
O7 Eu1 C36 135.2(3) . 1_454
O8 Eu1 C36 85.2(3) . 1_454
O6 Eu1 Eu1 50.0(2) 2_766 2_665
O2 Eu1 Eu1 143.43(18) 2_565 2_665
O3 Eu1 Eu1 63.07(19) 2_676 2_665
O1 Eu1 Eu1 125.90(18) . 2_665
O4 Eu1 Eu1 61.21(17) 1_544 2_665
O5 Eu1 Eu1 71.95(18) 1_454 2_665
O7 Eu1 Eu1 113.19(18) . 2_665
O8 Eu1 Eu1 120.5(2) . 2_665
C36 Eu1 Eu1 52.69(18) 1_454 2_665
Cu1 I1 Cu1 64.55(6) 2_776 .
Cu1 I1 Cu2 115.58(6) 2_776 .
Cu1 I1 Cu2 62.67(6) . .
Cu1 I1 Cu3 117.64(6) 2_776 .
Cu1 I1 Cu3 59.90(6) . .
Cu2 I1 Cu3 58.72(6) . .
Cu2 I2 Cu4 59.54(6) . .
Cu2 I2 Cu1 63.72(6) . .
Cu4 I2 Cu1 60.30(6) . .
Cu3 I3 Cu1 63.52(6) . .
Cu3 I3 Cu4 60.16(6) . .
Cu1 I3 Cu4 59.91(6) . .
Cu4 I4 Cu3 60.36(6) . .
Cu4 I4 Cu2 59.35(5) . .
Cu3 I4 Cu2 60.79(6) . .
I1 Cu1 I3 107.04(7) 2_776 .
I1 Cu1 I1 115.45(6) 2_776 .
I3 Cu1 I1 111.65(7) . .
I1 Cu1 I2 99.46(7) 2_776 .
I3 Cu1 I2 116.60(7) . .
I1 Cu1 I2 106.36(7) . .
I1 Cu1 Cu4 135.73(7) 2_776 .
I3 Cu1 Cu4 61.12(6) . .
I1 Cu1 Cu4 108.14(7) . .
I2 Cu1 Cu4 59.74(6) . .
I1 Cu1 Cu3 153.51(8) 2_776 .
I3 Cu1 Cu3 55.86(6) . .
I1 Cu1 Cu3 62.73(6) . .
I2 Cu1 Cu3 106.38(8) . .
Cu4 Cu1 Cu3 58.16(7) . .
I1 Cu1 Cu2 145.93(8) 2_776 .
I3 Cu1 Cu2 105.65(7) . .
I1 Cu1 Cu2 59.14(5) . .
I2 Cu1 Cu2 56.58(6) . .
Cu4 Cu1 Cu2 57.06(6) . .
Cu3 Cu1 Cu2 58.54(6) . .
I1 Cu1 Cu1 57.95(6) 2_776 2_776
I3 Cu1 Cu1 128.32(10) . 2_776
I1 Cu1 Cu1 57.50(6) . 2_776
I2 Cu1 Cu1 114.70(9) . 2_776
Cu4 Cu1 Cu1 163.97(10) . 2_776
Cu3 Cu1 Cu1 113.94(10) . 2_776
Cu2 Cu1 Cu1 106.99(9) . 2_776
N1 Cu2 I2 111.9(3) . .
N1 Cu2 Cu4 144.1(3) . .
I2 Cu2 Cu4 61.81(6) . .
N1 Cu2 I4 100.2(3) . .
I2 Cu2 I4 113.84(7) . .
Cu4 Cu2 I4 58.63(6) . .
N1 Cu2 I1 105.8(3) . .
I2 Cu2 I1 108.17(7) . .
Cu4 Cu2 I1 109.55(8) . .
I4 Cu2 I1 116.34(7) . .
N1 Cu2 Cu3 137.8(3) . .
I2 Cu2 Cu3 110.09(7) . .
Cu4 Cu2 Cu3 59.48(7) . .
I4 Cu2 Cu3 58.95(6) . .
I1 Cu2 Cu3 62.87(7) . .
N1 Cu2 Cu1 151.6(3) . .
I2 Cu2 Cu1 59.70(5) . .
Cu4 Cu2 Cu1 59.65(6) . .
I4 Cu2 Cu1 107.89(7) . .
I1 Cu2 Cu1 58.19(6) . .
Cu3 Cu2 Cu1 59.84(7) . .
N2 Cu3 I3 114.3(3) . .
N2 Cu3 Cu4 159.5(3) . .
I3 Cu3 Cu4 63.53(6) . .
N2 Cu3 I4 108.6(3) . .
I3 Cu3 I4 113.49(8) . .
Cu4 Cu3 I4 58.82(6) . .
N2 Cu3 Cu2 132.2(3) . .
I3 Cu3 Cu2 112.20(8) . .
Cu4 Cu3 Cu2 58.69(6) . .
I4 Cu3 Cu2 60.25(6) . .
N2 Cu3 Cu1 138.6(3) . .
I3 Cu3 Cu1 60.62(6) . .
Cu4 Cu3 Cu1 60.04(6) . .
I4 Cu3 Cu1 110.38(7) . .
Cu2 Cu3 Cu1 61.63(7) . .
N2 Cu3 I1 94.5(3) . .
I3 Cu3 I1 111.11(8) . .
Cu4 Cu3 I1 105.38(7) . .
I4 Cu3 I1 113.48(7) . .
Cu2 Cu3 I1 58.41(6) . .
Cu1 Cu3 I1 57.38(6) . .
N3 Cu4 I4 115.9(3) . .
N3 Cu4 Cu2 151.5(4) . .
I4 Cu4 Cu2 62.01(6) . .
N3 Cu4 Cu3 144.9(4) . .
I4 Cu4 Cu3 60.82(6) . .
Cu2 Cu4 Cu3 61.84(7) . .
N3 Cu4 I2 103.4(3) . .
I4 Cu4 I2 114.04(7) . .
Cu2 Cu4 I2 58.65(6) . .
Cu3 Cu4 I2 109.46(7) . .
N3 Cu4 Cu1 130.2(3) . .
I4 Cu4 Cu1 113.55(7) . .
Cu2 Cu4 Cu1 63.29(7) . .
Cu3 Cu4 Cu1 61.80(7) . .
I2 Cu4 Cu1 59.97(6) . .
N3 Cu4 I3 98.7(4) . .
I4 Cu4 I3 109.06(7) . .
Cu2 Cu4 I3 108.83(8) . .
Cu3 Cu4 I3 56.31(6) . .
I2 Cu4 I3 114.82(7) . .
Cu1 Cu4 I3 58.96(6) . .
C12 O1 Eu1 142.0(7) . .
C12 O2 Eu1 149.8(7) . 2_565
C24 O3 Eu1 137.8(7) . 2_676
C24 O4 Eu1 144.9(7) . 1_566
C36 O5 Eu1 121.0(7) . 1_656
C36 O6 Eu1 167.9(8) . 2_766
Eu1 O7 H7A 130.2(18) . .
Eu1 O7 H7B 130.4(18) . .
H7A O7 H7B 99.4(17) . .
Eu1 O8 H8A 125.2(19) . .
Eu1 O8 H8B 125.0(19) . .
H8A O8 H8B 108(2) . .
C1 N1 C5 115.7(10) . .
C1 N1 Cu2 120.8(8) . .
C5 N1 Cu2 123.5(8) . .
C13 N2 C17 117.7(11) . .
C13 N2 Cu3 125.0(9) . .
C17 N2 Cu3 117.1(8) . .
C29 N3 C25 113.9(11) . .
C29 N3 Cu4 125.7(9) . .
C25 N3 Cu4 120.1(9) . .
N1 C1 C2 124.3(12) . .
N1 C1 H1 117.8 . .
C2 C1 H1 117.8 . .
C3 C2 C1 120.6(12) . .
C3 C2 H2 119.7 . .
C1 C2 H2 119.7 . .
C2 C3 C4 116.7(10) . .
C2 C3 C6 123.4(10) . .
C4 C3 C6 119.9(10) . .
C5 C4 C3 118.9(11) . .
C5 C4 H4 120.6 . .
C3 C4 H4 120.6 . .
N1 C5 C4 123.7(11) . .
N1 C5 H5 118.2 . .
C4 C5 H5 118.2 . .
C11 C6 C7 117.9(10) . .
C11 C6 C3 120.5(10) . .
C7 C6 C3 121.6(10) . .
C8 C7 C6 120.2(10) . .
C8 C7 H7 119.9 . .
C6 C7 H7 119.9 . .
C7 C8 C9 120.5(10) . .
C7 C8 C12 119.2(10) . .
C9 C8 C12 120.3(9) . .
C10 C9 C8 119.7(10) . .
C10 C9 H9 120.2 . .
C8 C9 H9 120.2 . .
C9 C10 C11 119.9(11) . .
C9 C10 H10 120.0 . .
C11 C10 H10 120.0 . .
C6 C11 C10 121.8(11) . .
C6 C11 H11 119.1 . .
C10 C11 H11 119.1 . .
O1 C12 O2 124.9(10) . .
O1 C12 C8 117.8(9) . .
O2 C12 C8 117.3(10) . .
N2 C13 C14 122.5(12) . .
N2 C13 H13 118.8 . .
C14 C13 H13 118.8 . .
C13 C14 C15 120.1(12) . .
C13 C14 H14 120.0 . .
C15 C14 H14 120.0 . .
C14 C15 C16 115.6(11) . .
C14 C15 C18 123.0(10) . .
C16 C15 C18 121.5(11) . .
C17 C16 C15 120.6(13) . .
C17 C16 H16 119.7 . .
C15 C16 H16 119.7 . .
C16 C17 N2 123.5(13) . .
C16 C17 H17 118.2 . .
N2 C17 H17 118.2 . .
C19 C18 C23 119.0(10) . .
C19 C18 C15 121.9(10) . .
C23 C18 C15 119.1(10) . .
C18 C19 C20 120.4(11) . .
C18 C19 H19 119.8 . .
C20 C19 H19 119.8 . .
C21 C20 C19 118.8(10) . .
C21 C20 C24 120.0(10) . .
C19 C20 C24 121.1(10) . .
C22 C21 C20 121.2(11) . .
C22 C21 H21 119.4 . .
C20 C21 H21 119.4 . .
C21 C22 C23 119.7(11) . .
C21 C22 H22 120.1 . .
C23 C22 H22 120.1 . .
C22 C23 C18 120.6(11) . .
C22 C23 H23 119.7 . .
C18 C23 H23 119.7 . .
O4 C24 O3 125.5(11) . .
O4 C24 C20 116.7(9) . .
O3 C24 C20 117.8(9) . .
N3 C25 C26 124.8(13) . .
N3 C25 H25 117.6 . .
C26 C25 H25 117.6 . .
C25 C26 C27 119.1(12) . .
C25 C26 H26 120.4 . .
C27 C26 H26 120.4 . .
C28 C27 C26 116.2(11) . .
C28 C27 C30 124.8(11) . .
C26 C27 C30 119.0(10) . .
C27 C28 C29 119.2(12) . .
C27 C28 H28 120.4 . .
C29 C28 H28 120.4 . .
N3 C29 C28 126.7(12) . .
N3 C29 H29 116.7 . .
C28 C29 H29 116.7 . .
C35 C30 C31 117.2(10) . .
C35 C30 C27 124.2(11) . .
C31 C30 C27 118.6(10) . .
C32 C31 C30 120.5(10) . .
C32 C31 H31 119.8 . .
C30 C31 H31 119.8 . .
C31 C32 C33 120.4(10) . .
C31 C32 C36 120.2(9) . .
C33 C32 C36 119.3(9) . .
C34 C33 C32 119.3(11) . .
C34 C33 H33 120.4 . .
C32 C33 H33 120.4 . .
C33 C34 C35 120.6(13) . .
C33 C34 H34 119.7 . .
C35 C34 H34 119.7 . .
C30 C35 C34 121.9(12) . .
C30 C35 H35 119.0 . .
C34 C35 H35 119.0 . .
O6 C36 O5 125.9(10) . .
O6 C36 C32 118.2(9) . .
O5 C36 C32 115.8(9) . .
O6 C36 Eu1 87.9(7) . 1_656
O5 C36 Eu1 39.5(5) . 1_656
C32 C36 Eu1 150.3(7) . 1_656
C37 O9 C40 107.7(17) . .
O9 C37 C38 105.9(18) . .
O9 C37 H37A 110.6 . .
C38 C37 H37A 110.6 . .
O9 C37 H37B 110.6 . .
C38 C37 H37B 110.6 . .
H37A C37 H37B 108.7 . .
O10 C38 C37 111.7(19) . .
O10 C38 H38A 109.3 . .
C37 C38 H38A 109.3 . .
O10 C38 H38B 109.3 . .
C37 C38 H38B 109.3 . .
H38A C38 H38B 107.9 . .
C39 O10 C38 107.9(17) . .
O10 C39 C40 109.9(19) . .
O10 C39 H39A 109.7 . .
C40 C39 H39A 109.7 . .
O10 C39 H39B 109.7 . .
C40 C39 H39B 109.7 . .
H39A C39 H39B 108.2 . .
C39 C40 O9 112.4(19) . .
C39 C40 H40A 109.1 . .
O9 C40 H40A 109.1 . .
C39 C40 H40B 109.1 . .
O9 C40 H40B 109.1 . .
H40A C40 H40B 107.9 . .
C41 O11 C44 112(2) . .
O11 C41 C42 110(2) . .
O11 C41 H41A 109.7 . .
C42 C41 H41A 109.7 . .
O11 C41 H41B 109.7 . .
C42 C41 H41B 109.7 . .
H41A C41 H41B 108.2 . .
O12 C42 C41 116(2) . .
O12 C42 H42A 108.4 . .
C41 C42 H42A 108.4 . .
O12 C42 H42B 108.4 . .
C41 C42 H42B 108.4 . .
H42A C42 H42B 107.5 . .
C43 O12 C42 110(2) . .
C44 C43 O12 115(2) . .
C44 C43 H43A 108.6 . .
O12 C43 H43A 108.6 . .
C44 C43 H43B 108.6 . .
O12 C43 H43B 108.6 . .
H43A C43 H43B 107.6 . .
C43 C44 O11 120(3) . .
C43 C44 H44A 107.2 . .
O11 C44 H44A 107.2 . .
C43 C44 H44B 107.2 . .
O11 C44 H44B 107.2 . .
H44A C44 H44B 106.9 . .
C45 O13 C48 114(2) . .
O13 C45 C46 109(2) . .
O13 C45 H45A 109.8 . .
C46 C45 H45A 109.8 . .
O13 C45 H45B 109.8 . .
C46 C45 H45B 109.8 . .
H45A C45 H45B 108.3 . .
O14 C46 C45 108(2) . .
O14 C46 H46A 110.0 . .
C45 C46 H46A 110.0 . .
O14 C46 H46B 110.0 . .
C45 C46 H46B 110.0 . .
H46A C46 H46B 108.4 . .
C47 O14 C46 103(2) . .
C48 C47 O14 111(2) . .
C48 C47 H47A 109.5 . .
O14 C47 H47A 109.5 . .
C48 C47 H47B 109.5 . .
O14 C47 H47B 109.5 . .
H47A C47 H47B 108.1 . .
O13 C48 C47 116(3) . .
O13 C48 H48A 108.4 . .
C47 C48 H48A 108.4 . .
O13 C48 H48B 108.4 . .
C47 C48 H48B 108.4 . .
H48A C48 H48B 107.4 . .
C49 O15 C52 109(3) . .
O15 C49 C50 112(3) . .
O15 C49 H49A 109.2 . .
C50 C49 H49A 109.2 . .
O15 C49 H49B 109.2 . .
C50 C49 H49B 109.2 . .
H49A C49 H49B 107.9 . .
O16 C50 C49 112(3) . .
O16 C50 H50A 109.2 . .
C49 C50 H50A 109.2 . .
O16 C50 H50B 109.2 . .
C49 C50 H50B 109.2 . .
H50A C50 H50B 107.9 . .
C51 O16 C50 101(2) . .
O16 C51 C52 113(3) . .
O16 C51 H51A 108.9 . .
C52 C51 H51A 108.9 . .
O16 C51 H51B 109.0 . .
C52 C51 H51B 108.9 . .
H51A C51 H51B 107.8 . .
C51 C52 O15 118(3) . .
C51 C52 H52A 107.7 . .
O15 C52 H52A 107.7 . .
C51 C52 H52B 107.7 . .
O15 C52 H52B 107.7 . .
H52A C52 H52B 107.1 . .

loop_
_geom_bond_atom_site_label_1
_geom_bond_atom_site_label_2
_geom_bond_distance
_geom_bond_site_symmetry_2
Eu1 O6 2.330(7) 2_766
Eu1 O2 2.336(7) 2_565
Eu1 O3 2.372(8) 2_676
Eu1 O1 2.373(7) .
Eu1 O4 2.384(7) 1_544
Eu1 O5 2.394(7) 1_454
Eu1 O7 2.489(8) .
Eu1 O8 2.620(9) .
Eu1 C36 3.228(11) 1_454
Eu1 Eu1 4.4090(13) 2_665
I1 Cu1 2.689(2) 2_776
I1 Cu1 2.7020(19) .
I1 Cu2 2.729(2) .
I1 Cu3 2.851(2) .
I2 Cu2 2.6290(19) .
I2 Cu4 2.713(2) .
I2 Cu1 2.719(2) .
I3 Cu3 2.567(2) .
I3 Cu1 2.702(2) .
I3 Cu4 2.761(2) .
I4 Cu4 2.6336(19) .
I4 Cu3 2.688(2) .
I4 Cu2 2.724(2) .
Cu1 I1 2.689(2) 2_776
Cu1 Cu4 2.729(2) .
Cu1 Cu3 2.775(3) .
Cu1 Cu2 2.824(3) .
Cu1 Cu1 2.878(3) 2_776
Cu2 N1 2.029(9) .
Cu2 Cu4 2.654(2) .
Cu2 Cu3 2.738(3) .
Cu3 N2 2.018(10) .
Cu3 Cu4 2.676(2) .
Cu4 N3 2.007(10) .
O1 C12 1.257(13) .
O2 C12 1.277(12) .
O2 Eu1 2.336(7) 2_565
O3 C24 1.265(12) .
O3 Eu1 2.372(8) 2_676
O4 C24 1.248(12) .
O4 Eu1 2.384(7) 1_566
O5 C36 1.260(12) .
O5 Eu1 2.394(7) 1_656
O6 C36 1.239(12) .
O6 Eu1 2.330(7) 2_766
O7 H7A 1.018(17) .
O7 H7B 1.021(17) .
O8 H8A 0.980(17) .
O8 H8B 0.981(17) .
N1 C1 1.312(15) .
N1 C5 1.339(14) .
N2 C13 1.344(16) .
N2 C17 1.346(15) .
N3 C29 1.302(16) .
N3 C25 1.350(17) .
C1 C2 1.368(16) .
C1 H1 0.9300 .
C2 C3 1.358(16) .
C2 H2 0.9300 .
C3 C4 1.387(15) .
C3 C6 1.495(14) .
C4 C5 1.386(15) .
C4 H4 0.9300 .
C5 H5 0.9300 .
C6 C11 1.384(16) .
C6 C7 1.413(15) .
C7 C8 1.388(14) .
C7 H7 0.9300 .
C8 C9 1.397(15) .
C8 C12 1.518(14) .
C9 C10 1.369(16) .
C9 H9 0.9300 .
C10 C11 1.396(16) .
C10 H10 0.9300 .
C11 H11 0.9300 .
C13 C14 1.385(16) .
C13 H13 0.9300 .
C14 C15 1.406(16) .
C14 H14 0.9300 .
C15 C16 1.419(17) .
C15 C18 1.497(16) .
C16 C17 1.345(17) .
C16 H16 0.9300 .
C17 H17 0.9300 .
C18 C19 1.366(15) .
C18 C23 1.409(16) .
C19 C20 1.405(15) .
C19 H19 0.9300 .
C20 C21 1.389(15) .
C20 C24 1.508(15) .
C21 C22 1.361(16) .
C21 H21 0.9300 .
C22 C23 1.375(16) .
C22 H22 0.9300 .
C23 H23 0.9300 .
C25 C26 1.367(17) .
C25 H25 0.9300 .
C26 C27 1.404(17) .
C26 H26 0.9300 .
C27 C28 1.368(16) .
C27 C30 1.473(15) .
C28 C29 1.374(16) .
C28 H28 0.9300 .
C29 H29 0.9300 .
C30 C35 1.378(16) .
C30 C31 1.433(15) .
C31 C32 1.374(14) .
C31 H31 0.9300 .
C32 C33 1.418(15) .
C32 C36 1.538(14) .
C33 C34 1.354(18) .
C33 H33 0.9300 .
C34 C35 1.401(16) .
C34 H34 0.9300 .
C35 H35 0.9300 .
C36 Eu1 3.228(11) 1_656
O9 C37 1.383(14) .
O9 C40 1.415(14) .
C37 C38 1.445(16) .
C37 H37A 0.9700 .
C37 H37B 0.9700 .
C38 O10 1.432(14) .
C38 H38A 0.9700 .
C38 H38B 0.9700 .
O10 C39 1.390(15) .
C39 C40 1.409(16) .
C39 H39A 0.9700 .
C39 H39B 0.9700 .
C40 H40A 0.9700 .
C40 H40B 0.9700 .
O11 C41 1.34(2) .
O11 C44 1.36(2) .
C41 C42 1.42(2) .
C41 H41A 0.9700 .
C41 H41B 0.9700 .
C42 O12 1.39(2) .
C42 H42A 0.9700 .
C42 H42B 0.9700 .
O12 C43 1.36(2) .
C43 C44 1.35(2) .
C43 H43A 0.9700 .
C43 H43B 0.9700 .
C44 H44A 0.9700 .
C44 H44B 0.9700 .
O13 C45 1.33(2) .
O13 C48 1.36(2) .
C45 C46 1.42(2) .
C45 H45A 0.9700 .
C45 H45B 0.9700 .
C46 O14 1.41(2) .
C46 H46A 0.9700 .
C46 H46B 0.9700 .
O14 C47 1.38(2) .
C47 C48 1.37(2) .
C47 H47A 0.9700 .
C47 H47B 0.9700 .
C48 H48A 0.9700 .
C48 H48B 0.9700 .
O15 C49 1.34(2) .
O15 C52 1.37(2) .
C49 C50 1.42(2) .
C49 H49A 0.9700 .
C49 H49B 0.9700 .
C50 O16 1.40(2) .
C50 H50A 0.9700 .
C50 H50B 0.9700 .
O16 C51 1.36(2) .
C51 C52 1.37(2) .
C51 H51A 0.9700 .
C51 H51B 0.9700 .
C52 H52A 0.9700 .
C52 H52B 0.9700 .

loop_
_geom_hbond_atom_site_label_D
_geom_hbond_atom_site_label_H
_geom_hbond_atom_site_label_A
_geom_hbond_distance_DH
_geom_hbond_distance_HA
_geom_hbond_distance_DA
_geom_hbond_angle_DHA
_geom_hbond_site_symmetry_A
O7 H7A O8 1.018(17) 2.09(3) 3.084(12) 165(8) 2_565
O7 H7A O2 1.018(17) 2.40(5) 3.020(11) 118(4) .
O7 H7B O12 1.021(17) 1.81(4) 2.79(2) 159(8) .
O8 H8B O13 0.981(17) 2.08(4) 3.04(3) 167(5) 1_454
